data_9004187
loop_
_publ_author_name
'Ercit, T. S.'
'Hawthorne, F. C.'
'Cerny, P.'

_publ_section_title
;
 The crystal structure of bobfergusonite.
;
_journal_name_full 'The Canadian Mineralogist'
_journal_page_first 605
_journal_page_last 614
_journal_volume 24
_journal_year 1986
_chemical_formula_sum 'Al1.38 Ca0.19 Fe0.84 Mg0.09 Mn4.28 Na2 O24 P6 Zn0.05'
_chemical_name_mineral Bobfergusonite
_space_group_IT_number 14
_symmetry_space_group_name_Hall '-P 2yn'
_symmetry_space_group_name_H-M 'P 1 21/n 1'
_cell_angle_alpha 90
_cell_angle_beta 97.2
_cell_angle_gamma 90
_cell_formula_units_Z 4
_cell_length_a 12.776
_cell_length_b 12.488
_cell_length_c 11.035
_cell_volume 1746.715
_database_code_amcsd 0005212
_exptl_crystal_density_diffrn 3.606
_cod_original_formula_sum 'Mn4.28 Fe.84 Al1.38 Mg.09 Zn.05 Ca.19 Na2 P6 O24'
_cod_database_code 9004187

loop_
_space_group_symop_operation_xyz
x,y,z
1/2+x,1/2-y,1/2+z
1/2-x,1/2+y,1/2-z
-x,-y,-z

loop_
_atom_site_label
_atom_site_fract_x
_atom_site_fract_y
_atom_site_fract_z
_atom_site_occupancy
_atom_site_U_iso_or_equiv
MnM1 0.13194 0.23856 -0.00190 0.92000 0.01380
MnM2 0.62989 0.23753 -0.00107 0.91000 0.01370
MnM3 0.29562 0.14643 0.72421 0.82000 0.01130
FeM3 0.29562 0.14643 0.72421 0.06000 0.01130
AlM3 0.29562 0.14643 0.72421 0.12000 0.01130
MnM4 0.79574 0.14588 0.72617 0.82000 0.01250
FeM4 0.79574 0.14588 0.72617 0.06000 0.01250
AlM4 0.79574 0.14588 0.72617 0.12000 0.01250
FeM5_1 0.46125 0.16153 0.27999 0.48000 0.01080
AlM5 0.46125 0.16153 0.27999 0.34000 0.01080
FeM5_2 0.46125 0.16153 0.27999 0.04000 0.01080
MgM5 0.46125 0.16153 0.27999 0.09000 0.01080
ZnM5 0.46125 0.16153 0.27999 0.05000 0.01080
AlM6 0.96067 0.16220 0.27950 0.80000 0.00980
FeM6 0.96067 0.16220 0.27950 0.20000 0.00980
MnX1 0.24944 0.00103 -0.00188 0.81000 0.02800
CaX1 0.24944 0.00103 -0.00188 0.19000 0.02800
NaX2 0.00000 0.00000 0.00000 0.85000 0.03090
NaX3 0.50000 0.00000 0.00000 0.81000 0.03070
NaX4 0.37340 0.01690 0.49720 0.59000 0.04440
NaX5 0.87380 0.01660 0.50040 0.58000 0.03770
P1 0.38160 0.21830 0.00330 1.00000 0.01020
P2 0.88260 0.21520 0.00670 1.00000 0.01050
P3 0.20130 0.11410 0.25780 1.00000 0.01050
P4 0.70410 0.11340 0.25980 1.00000 0.01090
P5 0.05970 0.09570 0.73840 1.00000 0.01180
P6 0.55880 0.10000 0.74000 1.00000 0.01220
O1 0.29800 0.21050 0.54600 1.00000 0.01520
O2 0.79790 0.20810 0.54580 1.00000 0.01590
O3 0.46550 0.21820 0.45030 1.00000 0.01630
O4 0.96370 0.21410 0.44570 1.00000 0.01290
O5 0.32900 0.36980 0.41820 1.00000 0.02250
O6 0.82670 0.36660 0.41510 1.00000 0.02150
O7 0.44260 0.35080 0.61020 1.00000 0.02270
O8 0.94440 0.34750 0.60480 1.00000 0.02430
O9 0.11250 0.17200 0.31510 1.00000 0.01530
O10 0.61800 0.17430 0.31820 1.00000 0.01720
O11 0.13430 0.15220 0.65920 1.00000 0.02260
O12 0.63570 0.15440 0.66130 1.00000 0.02270
O13 0.10980 0.41020 0.37290 1.00000 0.01820
O14 0.61160 0.41330 0.37130 1.00000 0.01950
O15 0.17140 0.40220 0.62150 1.00000 0.01420
O16 0.67090 0.40050 0.61970 1.00000 0.01560
O17 0.30110 0.18510 0.27650 1.00000 0.01710
O18 0.80560 0.18190 0.27530 1.00000 0.01610
O19 0.45910 0.17100 0.73700 1.00000 0.01650
O20 0.95960 0.16420 0.73510 1.00000 0.01010
O21 0.27760 0.50800 0.17850 1.00000 0.02790
O22 0.77730 0.50720 0.17570 1.00000 0.02640
O23 0.46510 0.48460 0.81490 1.00000 0.02080
O24 0.97170 0.49000 0.81500 1.00000 0.02470

loop_
_cod_changelog_entry_id
_cod_changelog_entry_author
_cod_changelog_entry_date
_cod_changelog_entry_text
1
;cod-tools version 3.10.1
Id: cif_fix_AMCSD_atom_labels 10224 2024-08-07 11:09:31Z saulius
;
2024-08-07T19:39:09+03:00
;Changed the following '_atom_site_label' values:
the first duplicated label 'FeM5'  converted to 'FeM5_1'
duplicated label 'FeM5' at index 10 converted to 'FeM5_2'
;

loop_
_cod_related_entry_id
_cod_related_entry_database
_cod_related_entry_code
1 AMCSD 0005212
